data_4063813
loop_
_publ_author_name
'Bokach, Nadezhda A.'
'Balova, Irina A.'
'Haukka, Matti'
'Kukushkin, Vadim Yu.'

_publ_section_title
;
 Highly Stereoselective 1,3-Dipolar Cycloaddition of Nitrones to
 (Nitrile)2PtIISpecies Furnishing Diastereomerically Pure
 2,3-Dihydro-1,2,4-oxadiazole Ligands
;
_journal_issue 3
_journal_name_full Organometallics
_journal_page_first 595
_journal_paper_doi 10.1021/om100957b
_journal_volume 30
_journal_year 2011
_chemical_absolute_configuration unk
_chemical_formula_moiety 'C38 H48 Cl2 N4 O4 Pt'
_chemical_formula_sum 'C38 H48 Cl2 N4 O4 Pt'
_chemical_formula_weight 890.79
_chemical_name_systematic
; 
 ? 
;
_space_group_IT_number 19
_symmetry_cell_setting orthorhombic
_symmetry_space_group_name_Hall 'P 2ac 2ab'
_symmetry_space_group_name_H-M 'P 21 21 21'
_atom_sites_solution_hydrogens geom
_atom_sites_solution_primary direct
_atom_sites_solution_secondary difmap
_audit_creation_method SHELXL-97
_cell_angle_alpha 90.00
_cell_angle_beta 90.00
_cell_angle_gamma 90.00
_cell_formula_units_Z 4
_cell_length_a 8.27490(10)
_cell_length_b 14.70990(10)
_cell_length_c 31.2056(2)
_cell_measurement_reflns_used 11304
_cell_measurement_temperature 100(2)
_cell_measurement_theta_max 30.03
_cell_measurement_theta_min 1.02
_cell_volume 3798.44(6)
_computing_cell_refinement 'Denzo/Scalepack (Otwinowski & Minor, 1997)'
_computing_data_collection 'Collect (Bruker AXS BV, 1997-2008)'
_computing_data_reduction 'Denzo/Scalepack (Otwinowski & Minor, 1997)'
_computing_molecular_graphics 'Diamond v.3.2e (Brandenburg, 2010)'
_computing_publication_material 'SHELXL-97 (Sheldrick, 2008)'
_computing_structure_refinement 'SHELXL-97 (Sheldrick, 2008)'
_computing_structure_solution 'SIR97 (Altomare et al., 1997)'
_diffrn_ambient_temperature 100(2)
_diffrn_detector_area_resol_mean 9
_diffrn_measured_fraction_theta_full 0.999
_diffrn_measured_fraction_theta_max 0.999
_diffrn_measurement_device '95mm CCD camera on \k-goniostat'
_diffrn_measurement_device_type 'Nonius KappaCCD'
_diffrn_measurement_method '\f scans and \w scans with \k offset'
_diffrn_radiation_monochromator 'horizontally mounted graphite crystal'
_diffrn_radiation_source 'fine-focus sealed tube'
_diffrn_radiation_type MoK\a
_diffrn_radiation_wavelength 0.71073
_diffrn_reflns_av_R_equivalents 0.0859
_diffrn_reflns_av_sigmaI/netI 0.0414
_diffrn_reflns_limit_h_max 11
_diffrn_reflns_limit_h_min -11
_diffrn_reflns_limit_k_max 20
_diffrn_reflns_limit_k_min -20
_diffrn_reflns_limit_l_max 43
_diffrn_reflns_limit_l_min -43
_diffrn_reflns_number 81469
_diffrn_reflns_theta_full 30.03
_diffrn_reflns_theta_max 30.03
_diffrn_reflns_theta_min 2.40
_exptl_absorpt_coefficient_mu 3.879
_exptl_absorpt_correction_T_max 0.6186
_exptl_absorpt_correction_T_min 0.4119
_exptl_absorpt_correction_type multi-scan
_exptl_absorpt_process_details 'SADABS (Sheldrick, 2008)'
_exptl_crystal_colour yellow
_exptl_crystal_density_diffrn 1.558
_exptl_crystal_density_method 'not measured'
_exptl_crystal_description block
_exptl_crystal_F_000 1792
_exptl_crystal_size_max 0.28
_exptl_crystal_size_mid 0.16
_exptl_crystal_size_min 0.14
_refine_diff_density_max 1.200
_refine_diff_density_min -1.327
_refine_diff_density_rms 0.128
_refine_ls_abs_structure_details 'Flack H D (1983), Acta Cryst. A39, 876-881'
_refine_ls_abs_structure_Flack -0.018(4)
_refine_ls_extinction_method none
_refine_ls_goodness_of_fit_ref 1.057
_refine_ls_hydrogen_treatment constr
_refine_ls_matrix_type full
_refine_ls_number_parameters 450
_refine_ls_number_reflns 11101
_refine_ls_number_restraints 0
_refine_ls_restrained_S_all 1.057
_refine_ls_R_factor_all 0.0340
_refine_ls_R_factor_gt 0.0279
_refine_ls_shift/su_max 0.002
_refine_ls_shift/su_mean 0.000
_refine_ls_structure_factor_coef Fsqd
_refine_ls_weighting_details 'calc w=1/[\s^2^(Fo^2^)+(0.0180P)^2^+1.6167P] where P=(Fo^2^+2Fc^2^)/3'
_refine_ls_weighting_scheme calc
_refine_ls_wR_factor_gt 0.0495
_refine_ls_wR_factor_ref 0.0512
_reflns_number_gt 10293
_reflns_number_total 11101
_reflns_threshold_expression >2sigma(I)
_cod_data_source_file om100957b_si_002.cif
_cod_data_source_block 5
_cod_database_code 4063813

loop_
_symmetry_equiv_pos_as_xyz
'x, y, z'
'-x+1/2, -y, z+1/2'
'x+1/2, -y+1/2, -z'
'-x, y+1/2, -z+1/2'

loop_
_atom_site_label
_atom_site_type_symbol
_atom_site_fract_x
_atom_site_fract_y
_atom_site_fract_z
_atom_site_U_iso_or_equiv
_atom_site_adp_type
_atom_site_occupancy
_atom_site_symmetry_multiplicity
_atom_site_calc_flag
_atom_site_refinement_flags
Pt1 Pt 0.528383(13) 0.383673(7) 0.638920(3) 0.01761(3) Uani 1 1 d .
Cl1 Cl 0.32439(10) 0.44459(5) 0.68051(2) 0.02504(16) Uani 1 1 d .
Cl2 Cl 0.73886(9) 0.31929(5) 0.60164(2) 0.02471(15) Uani 1 1 d .
O1 O 0.8907(3) 0.52921(15) 0.70283(7) 0.0258(5) Uani 1 1 d .
O2 O 0.7090(3) 0.57705(14) 0.60705(6) 0.0219(4) Uani 1 1 d .
O3 O 0.2689(3) 0.20895(15) 0.55822(7) 0.0263(5) Uani 1 1 d .
O4 O 0.3942(3) 0.17353(14) 0.66117(7) 0.0266(5) Uani 1 1 d .
N1 N 0.6860(3) 0.47081(16) 0.66601(8) 0.0182(5) Uani 1 1 d .
N2 N 0.8670(3) 0.59284(17) 0.66726(8) 0.0238(6) Uani 1 1 d .
N3 N 0.3793(3) 0.29528(17) 0.60899(8) 0.0212(5) Uani 1 1 d .
N4 N 0.2712(3) 0.15083(18) 0.59608(8) 0.0262(6) Uani 1 1 d .
C1 C 0.7907(4) 0.4578(2) 0.69558(9) 0.0214(6) Uani 1 1 d .
C2 C 0.8189(4) 0.3774(2) 0.72228(8) 0.0235(6) Uani 1 1 d .
C3 C 0.6996(5) 0.3114(2) 0.72742(10) 0.0297(7) Uani 1 1 d .
H3 H 0.5958 0.3199 0.7150 0.036 Uiso 1 1 calc R
C4 C 0.7330(5) 0.2330(2) 0.75077(11) 0.0388(9) Uani 1 1 d .
H4 H 0.6522 0.1877 0.7543 0.047 Uiso 1 1 calc R
C5 C 0.8839(6) 0.2214(3) 0.76874(11) 0.0461(11) Uani 1 1 d .
H5 H 0.9077 0.1670 0.7839 0.055 Uiso 1 1 calc R
C6 C 0.9990(5) 0.2870(3) 0.76495(10) 0.0477(11) Uani 1 1 d .
H6 H 1.1011 0.2787 0.7783 0.057 Uiso 1 1 calc R
C7 C 0.9688(4) 0.3662(2) 0.74170(9) 0.0354(8) Uani 1 1 d .
H7 H 1.0495 0.4118 0.7392 0.042 Uiso 1 1 calc R
C8 C 0.7025(4) 0.5684(2) 0.65139(9) 0.0218(6) Uani 1 1 d .
C9 C 0.5705(4) 0.6264(2) 0.66973(10) 0.0289(7) Uani 1 1 d .
H9A H 0.5875 0.6898 0.6613 0.043 Uiso 1 1 calc R
H9B H 0.5718 0.6218 0.7011 0.043 Uiso 1 1 calc R
H9C H 0.4658 0.6054 0.6589 0.043 Uiso 1 1 calc R
C11 C 0.8687(4) 0.5505(2) 0.59269(9) 0.0219(6) Uani 1 1 d .
H11 H 0.8704 0.4856 0.5831 0.026 Uiso 1 1 calc R
C12 C 0.9389(3) 0.6132(3) 0.55864(9) 0.0264(6) Uani 1 1 d .
C13 C 0.8309(4) 0.6325(3) 0.52097(10) 0.0373(9) Uani 1 1 d .
H13A H 0.8034 0.5753 0.5066 0.056 Uiso 1 1 calc R
H13B H 0.8872 0.6726 0.5008 0.056 Uiso 1 1 calc R
H13C H 0.7318 0.6622 0.5309 0.056 Uiso 1 1 calc R
C14 C 1.0037(4) 0.6977(2) 0.58504(10) 0.0310(8) Uani 1 1 d .
C15 C 1.1088(5) 0.7608(3) 0.55724(13) 0.0454(10) Uani 1 1 d .
H15A H 1.0413 0.7900 0.5354 0.068 Uiso 1 1 calc R
H15B H 1.1936 0.7251 0.5432 0.068 Uiso 1 1 calc R
H15C H 1.1585 0.8074 0.5754 0.068 Uiso 1 1 calc R
C16 C 0.8759(5) 0.7579(2) 0.60538(12) 0.0380(9) Uani 1 1 d .
H16A H 0.8162 0.7231 0.6270 0.057 Uiso 1 1 calc R
H16B H 0.8010 0.7793 0.5833 0.057 Uiso 1 1 calc R
H16C H 0.9281 0.8102 0.6191 0.057 Uiso 1 1 calc R
C17 C 1.0999(4) 0.6371(2) 0.61629(10) 0.0316(8) Uani 1 1 d .
H16 H 1.1567 0.6710 0.6396 0.038 Uiso 1 1 calc R
C18 C 0.9794(4) 0.5652(2) 0.63198(8) 0.0235(6) Uani 1 1 d .
H19 H 1.0369 0.5076 0.6396 0.028 Uiso 1 1 calc R
C19 C 1.2122(4) 0.5839(3) 0.58606(11) 0.0367(9) Uani 1 1 d .
H17A H 1.2495 0.5266 0.5995 0.044 Uiso 1 1 calc R
H17B H 1.3073 0.6207 0.5777 0.044 Uiso 1 1 calc R
C20 C 1.1006(4) 0.5647(3) 0.54670(10) 0.0345(8) Uani 1 1 d .
H18A H 1.1472 0.5905 0.5201 0.041 Uiso 1 1 calc R
H18B H 1.0839 0.4986 0.5427 0.041 Uiso 1 1 calc R
C21 C 0.3501(4) 0.2862(2) 0.56861(10) 0.0226(6) Uani 1 1 d .
C22 C 0.3866(4) 0.3454(2) 0.53224(10) 0.0223(6) Uani 1 1 d .
C23 C 0.3579(4) 0.3118(2) 0.49067(10) 0.0284(7) Uani 1 1 d .
H23 H 0.3151 0.2525 0.4866 0.034 Uiso 1 1 calc R
C24 C 0.3931(5) 0.3666(2) 0.45589(10) 0.0336(8) Uani 1 1 d .
H24 H 0.3757 0.3439 0.4278 0.040 Uiso 1 1 calc R
C25 C 0.4529(4) 0.4536(2) 0.46109(10) 0.0280(7) Uani 1 1 d .
H25 H 0.4754 0.4904 0.4368 0.034 Uiso 1 1 calc R
C26 C 0.4797(4) 0.4867(2) 0.50196(10) 0.0269(6) Uani 1 1 d .
H26 H 0.5201 0.5466 0.5058 0.032 Uiso 1 1 calc R
C27 C 0.4477(4) 0.4325(2) 0.53747(9) 0.0247(7) Uani 1 1 d .
H27 H 0.4678 0.4552 0.5655 0.030 Uiso 1 1 calc R
C28 C 0.2962(4) 0.2168(2) 0.63153(10) 0.0258(7) Uani 1 1 d .
C29 C 0.1407(4) 0.2482(3) 0.65207(11) 0.0339(8) Uani 1 1 d .
H29A H 0.0835 0.1957 0.6641 0.051 Uiso 1 1 calc R
H29B H 0.0726 0.2776 0.6305 0.051 Uiso 1 1 calc R
H29C H 0.1651 0.2916 0.6750 0.051 Uiso 1 1 calc R
C31 C 0.5070(3) 0.11595(18) 0.63803(8) 0.0253(6) Uani 1 1 d .
H29 H 0.6139 0.1466 0.6341 0.030 Uiso 1 1 calc R
C32 C 0.5268(5) 0.0203(2) 0.65762(10) 0.0351(8) Uani 1 1 d .
C33 C 0.5614(6) 0.0198(2) 0.70569(11) 0.0487(12) Uani 1 1 d .
H33A H 0.6637 0.0513 0.7112 0.073 Uiso 1 1 calc R
H33B H 0.5690 -0.0431 0.7158 0.073 Uiso 1 1 calc R
H33C H 0.4737 0.0510 0.7209 0.073 Uiso 1 1 calc R
C34 C 0.3761(5) -0.0326(2) 0.64174(13) 0.0387(9) Uani 1 1 d .
C35 C 0.3917(7) -0.1357(3) 0.64971(13) 0.0637(15) Uani 1 1 d .
H35A H 0.3759 -0.1484 0.6803 0.095 Uiso 1 1 calc R
H35B H 0.4994 -0.1562 0.6410 0.095 Uiso 1 1 calc R
H35C H 0.3096 -0.1680 0.6330 0.095 Uiso 1 1 calc R
C36 C 0.2130(5) -0.0048(3) 0.66039(12) 0.0451(11) Uani 1 1 d .
H36A H 0.1275 -0.0422 0.6477 0.068 Uiso 1 1 calc R
H36C H 0.1925 0.0594 0.6539 0.068 Uiso 1 1 calc R
H36B H 0.2142 -0.0137 0.6915 0.068 Uiso 1 1 calc R
C37 C 0.4050(5) -0.0069(2) 0.59391(11) 0.0331(8) Uani 1 1 d .
H37 H 0.3220 -0.0306 0.5734 0.040 Uiso 1 1 calc R
C38 C 0.4240(4) 0.09725(19) 0.59437(9) 0.0266(7) Uani 1 1 d .
H38 H 0.4938 0.1180 0.5701 0.032 Uiso 1 1 calc R
C39 C 0.5771(5) -0.0413(2) 0.58611(12) 0.0409(10) Uani 1 1 d .
H39A H 0.6291 -0.0083 0.5622 0.049 Uiso 1 1 calc R
H39B H 0.5779 -0.1073 0.5798 0.049 Uiso 1 1 calc R
C40 C 0.6626(5) -0.0206(3) 0.62941(12) 0.0429(10) Uani 1 1 d .
H40A H 0.7064 -0.0769 0.6424 0.052 Uiso 1 1 calc R
H40B H 0.7518 0.0234 0.6254 0.052 Uiso 1 1 calc R

loop_
_atom_site_aniso_label
_atom_site_aniso_U_11
_atom_site_aniso_U_22
_atom_site_aniso_U_33
_atom_site_aniso_U_23
_atom_site_aniso_U_13
_atom_site_aniso_U_12
Pt1 0.01743(5) 0.01977(4) 0.01564(4) 0.00077(4) -0.00085(4) 0.00136(4)
Cl1 0.0209(4) 0.0306(4) 0.0236(4) -0.0018(3) 0.0040(3) 0.0018(3)
Cl2 0.0214(4) 0.0256(4) 0.0271(4) -0.0036(3) 0.0022(3) 0.0039(3)
O1 0.0259(12) 0.0352(12) 0.0162(10) 0.0026(8) -0.0034(9) -0.0039(10)
O2 0.0199(11) 0.0276(11) 0.0181(11) 0.0040(8) -0.0004(8) -0.0010(9)
O3 0.0304(13) 0.0260(11) 0.0225(11) 0.0013(9) -0.0078(9) -0.0049(9)
O4 0.0359(13) 0.0248(11) 0.0192(11) 0.0030(8) 0.0004(9) -0.0012(10)
N1 0.0177(13) 0.0213(12) 0.0154(12) 0.0004(9) 0.0018(9) -0.0006(10)
N2 0.0264(14) 0.0276(14) 0.0174(12) 0.0011(9) -0.0012(10) -0.0042(10)
N3 0.0198(13) 0.0213(12) 0.0224(13) -0.0035(10) -0.0010(10) -0.0042(10)
N4 0.0329(15) 0.0248(13) 0.0210(13) 0.0020(10) -0.0024(11) -0.0060(11)
C1 0.0184(15) 0.0286(15) 0.0173(14) -0.0014(11) 0.0026(11) 0.0012(12)
C2 0.0259(15) 0.0332(16) 0.0114(12) 0.0000(12) -0.0006(10) 0.0066(15)
C3 0.040(2) 0.0325(17) 0.0168(15) 0.0037(12) -0.0024(13) 0.0025(15)
C4 0.060(3) 0.0314(18) 0.0246(18) 0.0069(14) 0.0026(17) 0.0050(18)
C5 0.064(3) 0.053(2) 0.0212(18) 0.0167(16) 0.0127(18) 0.031(2)
C6 0.035(3) 0.087(3) 0.0207(17) 0.0144(17) 0.0020(14) 0.030(2)
C7 0.0250(15) 0.060(2) 0.0208(14) 0.0076(13) 0.0029(14) 0.0061(18)
C8 0.0219(16) 0.0231(15) 0.0205(15) 0.0003(11) -0.0015(11) -0.0020(12)
C9 0.0301(17) 0.0244(16) 0.0322(16) 0.0012(13) 0.0051(12) 0.0056(13)
C11 0.0226(16) 0.0272(15) 0.0160(14) 0.0010(11) 0.0001(11) 0.0002(12)
C12 0.0207(16) 0.0405(17) 0.0179(13) 0.0036(14) -0.0005(10) -0.0043(15)
C13 0.0334(19) 0.058(3) 0.0209(16) 0.0145(15) -0.0037(13) -0.0041(17)
C14 0.034(2) 0.0333(16) 0.0257(15) 0.0025(12) 0.0020(13) -0.0109(14)
C15 0.050(3) 0.048(2) 0.038(2) 0.0120(18) 0.0072(19) -0.016(2)
C16 0.045(2) 0.0290(18) 0.040(2) 0.0045(15) 0.0077(17) -0.0043(16)
C17 0.0289(17) 0.044(2) 0.0220(16) 0.0012(13) -0.0021(13) -0.0114(15)
C18 0.0213(14) 0.0321(14) 0.0172(14) 0.0036(10) -0.0009(12) 0.0007(13)
C19 0.0253(18) 0.058(2) 0.0272(18) 0.0134(16) 0.0008(14) -0.0006(16)
C20 0.0310(19) 0.051(2) 0.0215(17) 0.0039(15) 0.0052(14) 0.0026(17)
C21 0.0206(15) 0.0223(15) 0.0248(16) -0.0001(11) -0.0055(12) 0.0001(12)
C22 0.0223(16) 0.0234(14) 0.0211(15) 0.0008(11) -0.0039(12) 0.0008(12)
C23 0.036(2) 0.0253(16) 0.0238(17) -0.0013(12) -0.0058(14) -0.0024(14)
C24 0.046(2) 0.036(2) 0.0191(15) -0.0024(13) -0.0013(14) -0.0039(16)
C25 0.0290(19) 0.0312(16) 0.0238(15) 0.0039(12) -0.0027(14) -0.0008(14)
C26 0.0279(16) 0.0244(14) 0.0285(15) 0.0036(11) -0.0069(14) -0.0009(14)
C27 0.0286(19) 0.0232(14) 0.0223(14) 0.0002(11) -0.0057(13) 0.0015(13)
C28 0.0267(17) 0.0287(16) 0.0221(17) 0.0009(12) -0.0008(12) -0.0051(13)
C29 0.0261(18) 0.0402(19) 0.0353(19) -0.0019(14) 0.0079(14) -0.0030(15)
C31 0.0350(18) 0.0217(11) 0.0192(12) 0.0027(13) -0.0012(13) -0.0009(13)
C32 0.057(2) 0.0230(14) 0.0253(15) 0.0059(11) -0.0057(17) 0.0018(17)
C33 0.088(4) 0.0303(18) 0.0279(18) 0.0077(14) -0.012(2) 0.001(2)
C34 0.064(3) 0.0229(15) 0.0287(18) 0.0055(15) -0.002(2) -0.0102(15)
C35 0.114(4) 0.034(2) 0.043(2) 0.0159(16) -0.022(2) -0.019(2)
C36 0.064(3) 0.040(2) 0.031(2) 0.0055(16) 0.0024(19) -0.024(2)
C37 0.053(2) 0.0216(15) 0.0246(17) 0.0013(12) -0.0018(15) -0.0053(15)
C38 0.0364(19) 0.0229(16) 0.0205(14) 0.0009(10) 0.0006(12) -0.0019(12)
C39 0.066(3) 0.0250(17) 0.0314(19) -0.0033(14) -0.0048(18) 0.0076(17)
C40 0.062(3) 0.0276(18) 0.040(2) 0.0009(15) -0.0129(18) 0.0101(17)

loop_
_atom_type_symbol
_atom_type_description
_atom_type_scat_dispersion_real
_atom_type_scat_dispersion_imag
_atom_type_scat_source
C C 0.0033 0.0016 'International Tables Vol C Tables 4.2.6.8 and 6.1.1.4'
H H 0.0000 0.0000 'International Tables Vol C Tables 4.2.6.8 and 6.1.1.4'
N N 0.0061 0.0033 'International Tables Vol C Tables 4.2.6.8 and 6.1.1.4'
O O 0.0106 0.0060 'International Tables Vol C Tables 4.2.6.8 and 6.1.1.4'
Cl Cl 0.1484 0.1585 'International Tables Vol C Tables 4.2.6.8 and 6.1.1.4'
Pt Pt -1.7033 8.3905 'International Tables Vol C Tables 4.2.6.8 and 6.1.1.4'

loop_
_geom_angle_atom_site_label_1
_geom_angle_atom_site_label_2
_geom_angle_atom_site_label_3
_geom_angle
_geom_angle_publ_flag
N1 Pt1 N3 176.74(11) yes
N1 Pt1 Cl2 89.07(7) ?
N3 Pt1 Cl2 87.92(8) ?
N1 Pt1 Cl1 89.46(7) ?
N3 Pt1 Cl1 93.62(8) ?
Cl2 Pt1 Cl1 176.19(3) yes
C1 O1 N2 106.7(2) ?
C8 O2 C11 108.5(2) ?
C21 O3 N4 106.9(2) ?
C28 O4 C31 108.2(2) ?
C1 N1 C8 107.4(2) ?
C1 N1 Pt1 130.2(2) ?
C8 N1 Pt1 122.41(18) ?
O1 N2 C8 102.7(2) ?
O1 N2 C18 107.5(2) ?
C8 N2 C18 104.9(2) ?
C21 N3 C28 106.8(2) ?
C21 N3 Pt1 129.2(2) ?
C28 N3 Pt1 123.52(19) ?
O3 N4 C28 102.9(2) ?
O3 N4 C38 107.0(2) ?
C28 N4 C38 104.7(2) ?
N1 C1 O1 114.6(3) ?
N1 C1 C2 129.7(3) ?
O1 C1 C2 115.7(3) ?
C7 C2 C3 120.0(3) ?
C7 C2 C1 119.0(3) ?
C3 C2 C1 121.0(3) ?
C4 C3 C2 119.8(3) ?
C4 C3 H3 120.1 ?
C2 C3 H3 120.1 ?
C5 C4 C3 119.7(4) ?
C5 C4 H4 120.2 ?
C3 C4 H4 120.2 ?
C6 C5 C4 120.7(3) ?
C6 C5 H5 119.7 ?
C4 C5 H5 119.7 ?
C5 C6 C7 120.8(4) ?
C5 C6 H6 119.6 ?
C7 C6 H6 119.6 ?
C2 C7 C6 119.0(4) ?
C2 C7 H7 120.5 ?
C6 C7 H7 120.5 ?
O2 C8 N2 105.9(2) ?
O2 C8 C9 110.8(3) ?
N2 C8 C9 113.7(3) ?
O2 C8 N1 112.9(2) ?
N2 C8 N1 102.2(2) ?
C9 C8 N1 111.0(3) ?
C8 C9 H9A 109.5 ?
C8 C9 H9B 109.5 ?
H9A C9 H9B 109.5 ?
C8 C9 H9C 109.5 ?
H9A C9 H9C 109.5 ?
H9B C9 H9C 109.5 ?
O2 C11 C12 113.6(2) ?
O2 C11 C18 104.9(2) ?
C12 C11 C18 104.0(2) ?
O2 C11 H11 111.3 ?
C12 C11 H11 111.3 ?
C18 C11 H11 111.3 ?
C13 C12 C11 115.7(3) ?
C13 C12 C20 114.1(3) ?
C11 C12 C20 102.5(3) ?
C13 C12 C14 117.3(3) ?
C11 C12 C14 104.0(2) ?
C20 C12 C14 101.1(3) ?
C12 C13 H13A 109.5 ?
C12 C13 H13B 109.5 ?
H13A C13 H13B 109.5 ?
C12 C13 H13C 109.5 ?
H13A C13 H13C 109.5 ?
H13B C13 H13C 109.5 ?
C16 C14 C15 106.1(3) ?
C16 C14 C17 115.6(3) ?
C15 C14 C17 114.4(3) ?
C16 C14 C12 116.1(3) ?
C15 C14 C12 111.8(3) ?
C17 C14 C12 92.9(2) ?
C14 C15 H15A 109.5 ?
C14 C15 H15B 109.5 ?
H15A C15 H15B 109.5 ?
C14 C15 H15C 109.5 ?
H15A C15 H15C 109.5 ?
H15B C15 H15C 109.5 ?
C14 C16 H16A 109.5 ?
C14 C16 H16B 109.5 ?
H16A C16 H16B 109.5 ?
C14 C16 H16C 109.5 ?
H16A C16 H16C 109.5 ?
H16B C16 H16C 109.5 ?
C18 C17 C19 103.7(3) ?
C18 C17 C14 105.4(3) ?
C19 C17 C14 102.6(3) ?
C18 C17 H16 114.6 ?
C19 C17 H16 114.6 ?
C14 C17 H16 114.6 ?
N2 C18 C17 116.8(2) ?
N2 C18 C11 104.7(2) ?
C17 C18 C11 103.2(2) ?
N2 C18 H19 110.6 ?
C17 C18 H19 110.6 ?
C11 C18 H19 110.6 ?
C17 C19 C20 102.5(3) ?
C17 C19 H17A 111.3 ?
C20 C19 H17A 111.3 ?
C17 C19 H17B 111.3 ?
C20 C19 H17B 111.3 ?
H17A C19 H17B 109.2 ?
C12 C20 C19 103.7(3) ?
C12 C20 H18A 111.0 ?
C19 C20 H18A 111.0 ?
C12 C20 H18B 111.0 ?
C19 C20 H18B 111.0 ?
H18A C20 H18B 109.0 ?
N3 C21 O3 114.3(3) ?
N3 C21 C22 131.1(3) ?
O3 C21 C22 114.5(3) ?
C27 C22 C23 119.6(3) ?
C27 C22 C21 122.3(3) ?
C23 C22 C21 118.1(3) ?
C24 C23 C22 118.9(3) ?
C24 C23 H23 120.5 ?
C22 C23 H23 120.5 ?
C25 C24 C23 121.5(3) ?
C25 C24 H24 119.2 ?
C23 C24 H24 119.2 ?
C24 C25 C26 119.5(3) ?
C24 C25 H25 120.3 ?
C26 C25 H25 120.3 ?
C25 C26 C27 120.2(3) ?
C25 C26 H26 119.9 ?
C27 C26 H26 119.9 ?
C22 C27 C26 120.4(3) ?
C22 C27 H27 119.8 ?
C26 C27 H27 119.8 ?
O4 C28 N4 106.2(3) ?
O4 C28 C29 110.9(3) ?
N4 C28 C29 113.4(3) ?
O4 C28 N3 113.2(3) ?
N4 C28 N3 102.4(2) ?
C29 C28 N3 110.5(3) ?
C28 C29 H29A 109.5 ?
C28 C29 H29B 109.5 ?
H29A C29 H29B 109.5 ?
C28 C29 H29C 109.5 ?
H29A C29 H29C 109.5 ?
H29B C29 H29C 109.5 ?
O4 C31 C32 113.8(2) ?
O4 C31 C38 104.8(2) ?
C32 C31 C38 103.5(2) ?
O4 C31 H29 111.4 ?
C32 C31 H29 111.4 ?
C38 C31 H29 111.4 ?
C33 C32 C31 114.4(3) ?
C33 C32 C40 114.8(3) ?
C31 C32 C40 101.9(3) ?
C33 C32 C34 117.5(3) ?
C31 C32 C34 104.2(3) ?
C40 C32 C34 101.9(3) ?
C32 C33 H33A 109.5 ?
C32 C33 H33B 109.5 ?
H33A C33 H33B 109.5 ?
C32 C33 H33C 109.5 ?
H33A C33 H33C 109.5 ?
H33B C33 H33C 109.5 ?
C36 C34 C35 106.0(3) ?
C36 C34 C32 117.1(3) ?
C35 C34 C32 112.0(3) ?
C36 C34 C37 115.8(3) ?
C35 C34 C37 112.3(3) ?
C32 C34 C37 93.5(3) ?
C34 C35 H35A 109.5 ?
C34 C35 H35B 109.5 ?
H35A C35 H35B 109.5 ?
C34 C35 H35C 109.5 ?
H35A C35 H35C 109.5 ?
H35B C35 H35C 109.5 ?
C34 C36 H36A 109.5 ?
C34 C36 H36C 109.5 ?
H36A C36 H36C 109.5 ?
C34 C36 H36B 109.5 ?
H36A C36 H36B 109.5 ?
H36C C36 H36B 109.5 ?
C39 C37 C38 103.6(3) ?
C39 C37 C34 102.4(3) ?
C38 C37 C34 104.4(2) ?
C39 C37 H37 115.0 ?
C38 C37 H37 115.0 ?
C34 C37 H37 115.0 ?
N4 C38 C37 116.1(3) ?
N4 C38 C31 104.5(2) ?
C37 C38 C31 103.3(2) ?
N4 C38 H38 110.8 ?
C37 C38 H38 110.8 ?
C31 C38 H38 110.8 ?
C37 C39 C40 102.7(3) ?
C37 C39 H39A 111.2 ?
C40 C39 H39A 111.2 ?
C37 C39 H39B 111.2 ?
C40 C39 H39B 111.2 ?
H39A C39 H39B 109.1 ?
C32 C40 C39 103.9(3) ?
C32 C40 H40A 111.0 ?
C39 C40 H40A 111.0 ?
C32 C40 H40B 111.0 ?
C39 C40 H40B 111.0 ?
H40A C40 H40B 109.0 ?

loop_
_geom_bond_atom_site_label_1
_geom_bond_atom_site_label_2
_geom_bond_distance
_geom_bond_publ_flag
Pt1 N1 2.015(3) yes
Pt1 N3 2.021(2) yes
Pt1 Cl2 2.2986(8) yes
Pt1 Cl1 2.3101(8) yes
O1 C1 1.357(4) ?
O1 N2 1.465(3) ?
O2 C8 1.391(4) ?
O2 C11 1.450(4) ?
O3 C21 1.359(4) ?
O3 N4 1.458(3) ?
O4 C28 1.385(4) ?
O4 C31 1.453(3) ?
N1 C1 1.280(4) ?
N1 C8 1.513(4) ?
N2 C8 1.492(4) ?
N2 C18 1.497(4) ?
N3 C21 1.290(4) ?
N3 C28 1.517(4) ?
N4 C28 1.485(4) ?
N4 C38 1.491(4) ?
C1 C2 1.466(4) ?
C2 C7 1.390(4) ?
C2 C3 1.393(5) ?
C3 C4 1.392(4) ?
C3 H3 0.9500 ?
C4 C5 1.379(6) ?
C4 H4 0.9500 ?
C5 C6 1.361(6) ?
C5 H5 0.9500 ?
C6 C7 1.395(5) ?
C6 H6 0.9500 ?
C7 H7 0.9500 ?
C8 C9 1.499(4) ?
C9 H9A 0.9800 ?
C9 H9B 0.9800 ?
C9 H9C 0.9800 ?
C11 C12 1.522(4) ?
C11 C18 1.546(4) ?
C11 H11 1.0000 ?
C12 C13 1.504(4) ?
C12 C20 1.561(5) ?
C12 C14 1.585(4) ?
C13 H13A 0.9800 ?
C13 H13B 0.9800 ?
C13 H13C 0.9800 ?
C14 C16 1.518(5) ?
C14 C15 1.540(5) ?
C14 C17 1.542(5) ?
C15 H15A 0.9800 ?
C15 H15B 0.9800 ?
C15 H15C 0.9800 ?
C16 H16A 0.9800 ?
C16 H16B 0.9800 ?
C16 H16C 0.9800 ?
C17 C18 1.534(4) ?
C17 C19 1.539(5) ?
C17 H16 1.0000 ?
C18 H19 1.0000 ?
C19 C20 1.562(5) ?
C19 H17A 0.9900 ?
C19 H17B 0.9900 ?
C20 H18A 0.9900 ?
C20 H18B 0.9900 ?
C21 C22 1.462(4) ?
C22 C27 1.387(4) ?
C22 C23 1.408(4) ?
C23 C24 1.383(4) ?
C23 H23 0.9500 ?
C24 C25 1.382(5) ?
C24 H24 0.9500 ?
C25 C26 1.383(4) ?
C25 H25 0.9500 ?
C26 C27 1.391(4) ?
C26 H26 0.9500 ?
C27 H27 0.9500 ?
C28 C29 1.510(5) ?
C29 H29A 0.9800 ?
C29 H29B 0.9800 ?
C29 H29C 0.9800 ?
C31 C32 1.543(4) ?
C31 C38 1.550(4) ?
C31 H29 1.0000 ?
C32 C33 1.527(5) ?
C32 C40 1.549(6) ?
C32 C34 1.551(5) ?
C33 H33A 0.9800 ?
C33 H33B 0.9800 ?
C33 H33C 0.9800 ?
C34 C36 1.526(6) ?
C34 C35 1.542(5) ?
C34 C37 1.558(5) ?
C35 H35A 0.9800 ?
C35 H35B 0.9800 ?
C35 H35C 0.9800 ?
C36 H36A 0.9800 ?
C36 H36C 0.9800 ?
C36 H36B 0.9800 ?
C37 C39 1.531(6) ?
C37 C38 1.541(4) ?
C37 H37 1.0000 ?
C38 H38 1.0000 ?
C39 C40 1.555(5) ?
C39 H39A 0.9900 ?
C39 H39B 0.9900 ?
C40 H40A 0.9900 ?
C40 H40B 0.9900 ?
